data_2015849
loop_
_publ_author_name
'Djehni Samia'
'Balegroune, Fadila'
'Guehria-Laidoudi, Achoura'
'Dahaoui, Slimane'
'Lecomte, Claude'

_publ_section_title <i>catena</i>-Poly[[aquabarium(II)]-\m-aqua-bis(\m-2'-carboxybiphenyl-2-carboxylato)]
_journal_coeditor_code GD3066
_journal_issue 3
_journal_name_full 'Acta Crystallographica Section C'
_journal_page_first m91
_journal_page_last m93
_journal_paper_doi 10.1107/S0108270107001874
_journal_volume 63
_journal_year 2007
_chemical_formula_iupac '[Ba (C14 H9 O4)2 (H2 O)2]'
_chemical_formula_moiety 'C28 H22 Ba O10'
_chemical_formula_sum 'C28 H22 Ba O10'
_chemical_formula_weight 655.80
_chemical_name_systematic
;
catena-Poly[aquabarium(II)]-\m-aqua-bis(\m-2-carboxybiphenyl-2-
carboxylato)barium(II)]
;
_space_group_IT_number 14
_symmetry_cell_setting monoclinic
_symmetry_space_group_name_Hall '-P 2yn'
_symmetry_space_group_name_H-M 'P 1 21/n 1'
_atom_sites_solution_hydrogens geom
_atom_sites_solution_primary direct
_atom_sites_solution_secondary difmap
_cell_angle_alpha 90.00
_cell_angle_beta 102.543(5)
_cell_angle_gamma 90.00
_cell_formula_units_Z 4
_cell_length_a 16.418(5)
_cell_length_b 7.171(4)
_cell_length_c 22.428(5)
_cell_measurement_reflns_used 2140
_cell_measurement_temperature 294(2)
_cell_measurement_theta_max 25.24
_cell_measurement_theta_min 2.37
_cell_volume 2577.5(17)
_computing_cell_refinement 'DENZO--SMN (Otwinowski & Minor, 1997)'
_computing_data_collection 'COLLECT (Nonius, 1997)'
_computing_data_reduction DENZO--SMN
_computing_molecular_graphics 'ORTEP-3 (Farrugia, 1997)'
_computing_publication_material SHELXL97
_computing_structure_refinement 'SHELXL97 (Sheldrick, 1997)'
_computing_structure_solution 'SHELXS97 (Sheldrick, 1997)'
_diffrn_ambient_temperature 294(2)
_diffrn_measured_fraction_theta_full 0.972
_diffrn_measured_fraction_theta_max 0.972
_diffrn_measurement_device_type 'Nonius KappaCCD area-detector'
_diffrn_measurement_method '\w and \f'
_diffrn_radiation_monochromator graphite
_diffrn_radiation_source 'fine-focus sealed tube'
_diffrn_radiation_type MoK\a
_diffrn_radiation_wavelength 0.71073
_diffrn_reflns_av_R_equivalents 0.0451
_diffrn_reflns_av_sigmaI/netI 0.0313
_diffrn_reflns_limit_h_max 26
_diffrn_reflns_limit_h_min 0
_diffrn_reflns_limit_k_max 11
_diffrn_reflns_limit_k_min 0
_diffrn_reflns_limit_l_max 35
_diffrn_reflns_limit_l_min -36
_diffrn_reflns_number 11569
_diffrn_reflns_theta_full 35.59
_diffrn_reflns_theta_max 35.59
_diffrn_reflns_theta_min 2.81
_diffrn_standards_decay_% 0
_diffrn_standards_number 0
_exptl_absorpt_coefficient_mu 1.600
_exptl_absorpt_correction_T_max 0.917
_exptl_absorpt_correction_T_min 0.619
_exptl_absorpt_correction_type empirical
_exptl_absorpt_process_details '(DENZO--SMN; Otwinowski & Minor, 1997)'
_exptl_crystal_colour colourles
_exptl_crystal_density_diffrn 1.690
_exptl_crystal_density_method 'not measured'
_exptl_crystal_description prism
_exptl_crystal_F_000 1304
_exptl_crystal_size_max 0.40
_exptl_crystal_size_mid 0.10
_exptl_crystal_size_min 0.05
_refine_diff_density_max 0.800
_refine_diff_density_min -0.895
_refine_ls_extinction_method none
_refine_ls_goodness_of_fit_ref 1.043
_refine_ls_hydrogen_treatment mixed
_refine_ls_matrix_type full
_refine_ls_number_parameters 370
_refine_ls_number_reflns 11547
_refine_ls_number_restraints 6
_refine_ls_restrained_S_all 1.043
_refine_ls_R_factor_all 0.0452
_refine_ls_R_factor_gt 0.0302
_refine_ls_shift/su_max 0.007
_refine_ls_shift/su_mean 0.000
_refine_ls_structure_factor_coef Fsqd
_refine_ls_weighting_details 'calc w=1/[\s^2^(Fo^2^)+(0.0177P)^2^+2.6715P] where P=(Fo^2^+2Fc^2^)/3'
_refine_ls_weighting_scheme calc
_refine_ls_wR_factor_gt 0.0629
_refine_ls_wR_factor_ref 0.0688
_reflns_number_gt 9372
_reflns_number_total 11547
_reflns_threshold_expression I>2\s(I)
_cod_data_source_file gd3066.cif
_cod_data_source_block I
_cod_original_sg_symbol_H-M 'P 21/n'
_cod_database_code 2015849
_cod_database_fobs_code 2015849

loop_
_symmetry_equiv_pos_as_xyz
'x, y, z'
'-x+1/2, y+1/2, -z+1/2'
'-x, -y, -z'
'x-1/2, -y-1/2, z-1/2'

loop_
_atom_site_type_symbol
_atom_site_label
_atom_site_fract_x
_atom_site_fract_y
_atom_site_fract_z
_atom_site_U_iso_or_equiv
_atom_site_adp_type
_atom_site_calc_flag
_atom_site_refinement_flags
_atom_site_occupancy
Ba Ba1 0.222786(6) 0.036792(13) 0.203900(4) 0.02144(3) Uani d . 1
O O1 0.31678(10) -0.0351(2) 0.11565(6) 0.0368(3) Uani d . 1
O O2 0.35314(12) -0.2308(2) 0.04892(7) 0.0422(4) Uani d D 1
O O3 0.31488(9) 0.4883(2) 0.11605(7) 0.0337(3) Uani d . 1
O O4 0.32954(9) 0.33399(19) 0.20375(6) 0.0293(3) Uani d . 1
O O5 0.05186(9) -0.0355(2) 0.16062(7) 0.0397(3) Uani d . 1
O O6 -0.04340(11) -0.2325(2) 0.11083(10) 0.0565(5) Uani d D 1
O O7 0.13835(8) 0.33648(18) 0.23587(6) 0.0283(2) Uani d . 1
O O8 0.05696(9) 0.4857(2) 0.15822(7) 0.0344(3) Uani d . 1
O O1W 0.20646(8) -0.32653(18) 0.17341(6) 0.0275(2) Uani d D 1
O O2W 0.15789(12) 0.2371(3) 0.09483(8) 0.0465(4) Uani d D 1
C C1 0.35535(11) 0.3818(2) 0.15706(8) 0.0252(3) Uani d . 1
C C2 0.43886(11) 0.3092(3) 0.15061(9) 0.0277(3) Uani d . 1
C C3 0.50233(14) 0.3021(3) 0.20294(11) 0.0398(5) Uani d . 1
H H3 0.4909 0.3367 0.2412 0.048 Uiso calc R 1
C C4 0.58206(15) 0.2454(4) 0.20004(13) 0.0518(6) Uani d . 1
H H4 0.6252 0.2431 0.2359 0.062 Uiso calc R 1
C C5 0.59833(14) 0.1923(4) 0.14474(14) 0.0539(7) Uani d . 1
H H5 0.6530 0.1545 0.1425 0.065 Uiso calc R 1
C C6 0.53558(14) 0.1936(4) 0.09252(12) 0.0437(5) Uani d . 1
H H6 0.5474 0.1540 0.0549 0.052 Uiso calc R 1
C C7 0.45477(12) 0.2523(3) 0.09428(9) 0.0301(3) Uani d . 1
C C8 0.39019(12) 0.2419(3) 0.03610(8) 0.0282(3) Uani d . 1
C C9 0.38657(14) 0.3799(3) -0.00829(10) 0.0365(4) Uani d . 1
H H9 0.4221 0.4856 0.0003 0.044 Uiso calc R 1
C C10 0.33199(16) 0.3649(3) -0.06465(10) 0.0428(5) Uani d . 1
H H10 0.3292 0.4622 -0.0938 0.051 Uiso calc R 1
C C11 0.28182(15) 0.2107(4) -0.07876(10) 0.0430(5) Uani d . 1
H H11 0.2445 0.2015 -0.1175 0.052 Uiso calc R 1
C C12 0.28597(14) 0.0686(3) -0.03624(9) 0.0353(4) Uani d . 1
H H12 0.2530 -0.0404 -0.0464 0.042 Uiso calc R 1
C C13 0.33864(12) 0.0856(3) 0.02143(8) 0.0282(3) Uani d . 1
C C14 0.33561(11) -0.0644(3) 0.06736(8) 0.0280(3) Uani d . 1
C C15 0.06747(10) 0.3828(2) 0.20513(8) 0.0255(3) Uani d . 1
C C16 -0.00739(11) 0.3109(3) 0.22602(8) 0.0269(3) Uani d . 1
C C17 -0.00296(14) 0.3050(3) 0.28894(10) 0.0378(4) Uani d . 1
H H17 0.0475 0.3393 0.3163 0.045 Uiso calc R 1
C C18 -0.07065(18) 0.2502(4) 0.31188(12) 0.0499(6) Uani d . 1
H H18 -0.0672 0.2491 0.3547 0.060 Uiso calc R 1
C C19 -0.14327(17) 0.1971(4) 0.27222(13) 0.0543(7) Uani d . 1
H H19 -0.1905 0.1613 0.2877 0.065 Uiso calc R 1
C C20 -0.14756(14) 0.1959(4) 0.21005(12) 0.0466(5) Uani d . 1
H H20 -0.1975 0.1555 0.1833 0.056 Uiso calc R 1
C C21 -0.08038(11) 0.2525(3) 0.18556(9) 0.0301(4) Uani d . 1
C C22 -0.09045(11) 0.2416(3) 0.11774(9) 0.0304(4) Uani d . 1
C C23 -0.13609(14) 0.3795(3) 0.08145(11) 0.0428(5) Uani d . 1
H H23 -0.1554 0.4843 0.1003 0.051 Uiso calc R 1
C C24 -0.15393(17) 0.3671(4) 0.01836(12) 0.0540(7) Uani d . 1
H H24 -0.1834 0.4649 -0.0056 0.065 Uiso calc R 1
C C25 -0.12910(15) 0.2138(4) -0.00959(11) 0.0505(6) Uani d . 1
H H25 -0.1412 0.2058 -0.0529 0.061 Uiso calc R 1
C C26 -0.08626(13) 0.0704(4) 0.02525(10) 0.0412(5) Uani d . 1
H H26 -0.0714 -0.0384 0.0059 0.049 Uiso calc R 1
C C27 -0.06497(11) 0.0859(3) 0.08876(9) 0.0301(4) Uani d . 1
C C28 -0.01266(11) -0.0646(3) 0.12426(9) 0.0304(4) Uani d . 1
H H1A 0.1597(10) -0.381(4) 0.1657(12) 0.046 Uiso d D 1
H H1B 0.2377(14) -0.383(4) 0.1539(11) 0.046 Uiso d D 1
H H2A 0.1200(13) 0.313(3) 0.0983(12) 0.046 Uiso d D 1
H H2B 0.1956(13) 0.301(3) 0.0842(12) 0.046 Uiso d D 1
H H2 0.3444(17) -0.313(3) 0.0737(10) 0.046 Uiso d D 1
H H6A -0.0136(14) -0.319(3) 0.1304(11) 0.046 Uiso d D 1

loop_
_atom_site_aniso_label
_atom_site_aniso_U_11
_atom_site_aniso_U_22
_atom_site_aniso_U_33
_atom_site_aniso_U_12
_atom_site_aniso_U_13
_atom_site_aniso_U_23
Ba1 0.02512(5) 0.01712(4) 0.02099(4) 0.00041(3) 0.00260(3) 0.00034(3)
O1 0.0496(9) 0.0365(7) 0.0281(6) -0.0021(7) 0.0168(6) 0.0006(6)
O2 0.0655(11) 0.0275(7) 0.0404(8) 0.0039(7) 0.0262(8) 0.0044(6)
O3 0.0367(7) 0.0342(7) 0.0331(7) 0.0095(6) 0.0139(6) 0.0088(5)
O4 0.0351(7) 0.0276(6) 0.0267(6) -0.0018(5) 0.0105(5) 0.0004(5)
O5 0.0300(7) 0.0401(8) 0.0421(8) 0.0031(6) -0.0073(6) -0.0012(7)
O6 0.0419(9) 0.0298(8) 0.0823(13) 0.0006(7) -0.0204(9) 0.0002(8)
O7 0.0233(6) 0.0270(6) 0.0318(6) 0.0004(5) 0.0001(5) -0.0026(5)
O8 0.0277(6) 0.0350(7) 0.0383(7) -0.0008(5) 0.0022(5) 0.0104(6)
O1W 0.0280(6) 0.0227(6) 0.0325(6) -0.0011(5) 0.0080(5) -0.0035(5)
O2W 0.0567(11) 0.0433(9) 0.0378(8) 0.0056(8) 0.0064(8) 0.0067(7)
C1 0.0289(8) 0.0211(7) 0.0265(7) -0.0018(6) 0.0078(6) -0.0024(6)
C2 0.0257(8) 0.0244(7) 0.0335(9) -0.0022(6) 0.0079(6) -0.0014(6)
C3 0.0354(10) 0.0379(11) 0.0422(11) 0.0018(8) 0.0001(8) -0.0037(9)
C4 0.0328(11) 0.0503(14) 0.0644(16) 0.0022(10) -0.0068(10) -0.0047(12)
C5 0.0251(9) 0.0552(15) 0.0806(19) 0.0050(10) 0.0099(11) -0.0051(14)
C6 0.0319(10) 0.0459(12) 0.0578(14) 0.0010(9) 0.0196(9) -0.0053(11)
C7 0.0274(8) 0.0274(8) 0.0379(9) -0.0022(7) 0.0123(7) -0.0009(7)
C8 0.0308(8) 0.0267(8) 0.0306(8) 0.0018(7) 0.0146(7) -0.0011(6)
C9 0.0472(11) 0.0290(9) 0.0391(10) -0.0010(8) 0.0218(9) 0.0028(8)
C10 0.0586(14) 0.0374(11) 0.0370(10) 0.0082(10) 0.0208(10) 0.0122(9)
C11 0.0491(12) 0.0498(13) 0.0293(9) 0.0050(10) 0.0068(9) 0.0071(9)
C12 0.0399(10) 0.0384(11) 0.0281(8) -0.0024(8) 0.0087(7) 0.0014(7)
C13 0.0317(8) 0.0286(8) 0.0270(8) 0.0010(7) 0.0123(6) 0.0008(6)
C14 0.0270(8) 0.0297(9) 0.0278(8) -0.0023(6) 0.0072(6) 0.0012(6)
C15 0.0230(7) 0.0234(7) 0.0284(8) -0.0003(6) 0.0021(6) -0.0038(6)
C16 0.0251(7) 0.0249(7) 0.0306(8) 0.0013(6) 0.0057(6) -0.0022(6)
C17 0.0410(11) 0.0404(11) 0.0331(10) -0.0059(9) 0.0104(8) -0.0052(8)
C18 0.0615(16) 0.0529(14) 0.0426(12) -0.0067(12) 0.0274(11) -0.0046(11)
C19 0.0445(13) 0.0661(17) 0.0605(16) -0.0079(12) 0.0296(12) -0.0019(13)
C20 0.0273(9) 0.0586(15) 0.0546(14) -0.0075(10) 0.0104(9) -0.0039(12)
C21 0.0236(8) 0.0293(8) 0.0369(9) 0.0014(6) 0.0051(7) -0.0017(7)
C22 0.0226(7) 0.0315(9) 0.0336(9) -0.0024(7) -0.0015(6) 0.0029(7)
C23 0.0376(10) 0.0319(10) 0.0523(13) 0.0006(8) -0.0048(9) 0.0054(9)
C24 0.0505(14) 0.0505(15) 0.0513(14) -0.0032(11) -0.0099(11) 0.0223(12)
C25 0.0433(12) 0.0719(18) 0.0316(10) -0.0061(12) -0.0026(9) 0.0141(11)
C26 0.0321(9) 0.0577(14) 0.0320(9) -0.0003(9) 0.0033(7) -0.0001(9)
C27 0.0224(7) 0.0359(9) 0.0297(8) -0.0007(7) 0.0008(6) 0.0015(7)
C28 0.0250(8) 0.0337(9) 0.0313(8) 0.0025(7) 0.0031(6) -0.0022(7)

loop_
_atom_type_symbol
_atom_type_description
_atom_type_scat_dispersion_real
_atom_type_scat_dispersion_imag
_atom_type_scat_source
C C 0.0033 0.0016 'International Tables Vol C Tables 4.2.6.8 and 6.1.1.4'
H H 0.0000 0.0000 'International Tables Vol C Tables 4.2.6.8 and 6.1.1.4'
O O 0.0106 0.0060 'International Tables Vol C Tables 4.2.6.8 and 6.1.1.4'
Ba Ba -0.3244 2.2819 'International Tables Vol C Tables 4.2.6.8 and 6.1.1.4'

loop_
_geom_angle_atom_site_label_1
_geom_angle_atom_site_label_2
_geom_angle_atom_site_label_3
_geom_angle_site_symmetry_1
_geom_angle_site_symmetry_3
_geom_angle
O1W Ba1 O7 . . 142.99(4)
O1W Ba1 O4 . . 140.83(4)
O7 Ba1 O4 . . 75.63(5)
O1W Ba1 O7 . 2_545 69.50(4)
O7 Ba1 O7 . 2_545 133.34(3)
O4 Ba1 O7 . 2_545 86.89(5)
O1W Ba1 O1 . . 71.53(4)
O7 Ba1 O1 . . 135.71(4)
O4 Ba1 O1 . . 72.22(5)
O7 Ba1 O1 2_545 . 74.33(5)
O1W Ba1 O5 . . 72.36(4)
O7 Ba1 O5 . . 73.19(5)
O4 Ba1 O5 . . 136.77(4)
O7 Ba1 O5 2_545 . 136.33(5)
O1 Ba1 O5 . . 112.51(5)
O1W Ba1 O4 . 2_545 69.96(4)
O7 Ba1 O4 . 2_545 87.71(5)
O4 Ba1 O4 . 2_545 134.07(3)
O7 Ba1 O4 2_545 2_545 74.03(4)
O1 Ba1 O4 . 2_545 136.57(5)
O5 Ba1 O4 . 2_545 73.58(5)
O1W Ba1 O2W . . 105.83(5)
O7 Ba1 O2W . . 73.24(5)
O4 Ba1 O2W . . 74.20(5)
O7 Ba1 O2W 2_545 . 142.59(5)
O1 Ba1 O2W . . 69.28(5)
O5 Ba1 O2W . . 68.65(5)
O4 Ba1 O2W 2_545 . 141.15(5)
O1W Ba1 O1W . 2 124.23(4)
O7 Ba1 O1W . 2 66.99(4)
O4 Ba1 O1W . 2 67.57(4)
O7 Ba1 O1W 2_545 2 66.35(4)
O1 Ba1 O1W . 2 124.03(5)
O5 Ba1 O1W . 2 123.46(4)
O4 Ba1 O1W 2_545 2 66.52(4)
O2W Ba1 O1W . 2 129.93(5)
O1W Ba1 Ba1 . 2 164.61(3)
O7 Ba1 Ba1 . 2 41.86(3)
O4 Ba1 Ba1 . 2 42.55(3)
O7 Ba1 Ba1 2_545 2 98.01(4)
O1 Ba1 Ba1 . 2 114.77(3)
O5 Ba1 Ba1 . 2 115.05(3)
O4 Ba1 Ba1 2_545 2 98.47(4)
O2W Ba1 Ba1 . 2 89.55(5)
O1W Ba1 Ba1 2 2 40.39(3)
O1W Ba1 Ba1 . 2_545 44.54(4)
O7 Ba1 Ba1 . 2_545 128.04(4)
O4 Ba1 Ba1 . 2_545 126.97(4)
O7 Ba1 Ba1 2_545 2_545 40.99(3)
O1 Ba1 Ba1 . 2_545 95.80(4)
O5 Ba1 Ba1 . 2_545 95.95(4)
O4 Ba1 Ba1 2_545 2_545 41.55(3)
O2W Ba1 Ba1 . 2_545 150.37(4)
O1W Ba1 Ba1 2 2_545 79.69(4)
Ba1 Ba1 Ba1 2 2_545 120.08(3)
C14 O1 Ba1 . . 161.94(14)
C14 O2 H2 . . 110.3(19)
C1 O4 Ba1 . . 122.66(11)
C1 O4 Ba1 . 2 133.08(12)
Ba1 O4 Ba1 . 2 95.90(5)
C28 O5 Ba1 . . 158.34(15)
C28 O6 H6A . . 113.8(18)
C15 O7 Ba1 . . 121.55(11)
C15 O7 Ba1 . 2 133.67(12)
Ba1 O7 Ba1 . 2 97.14(5)
Ba1 O1W Ba1 . 2_545 95.07(4)
Ba1 O1W H1A . . 122.3(19)
Ba1 O1W H1A 2_545 . 101.3(18)
Ba1 O1W H1B . . 124.0(19)
Ba1 O1W H1B 2_545 . 99.4(18)
H1A O1W H1B . . 107(3)
Ba1 O2W H2A . . 113.2(19)
Ba1 O2W H2B . . 110.9(19)
H2A O2W H2B . . 106(3)
O4 C1 O3 . . 123.33(17)
O4 C1 C2 . . 117.69(16)
O3 C1 C2 . . 118.98(16)
C3 C2 C7 . . 119.79(18)
C3 C2 C1 . . 117.60(17)
C7 C2 C1 . . 122.61(16)
C4 C3 C2 . . 120.9(2)
C4 C3 H3 . . 119.6
C2 C3 H3 . . 119.6
C5 C4 C3 . . 119.6(2)
C5 C4 H4 . . 120.2
C3 C4 H4 . . 120.2
C4 C5 C6 . . 120.4(2)
C4 C5 H5 . . 119.8
C6 C5 H5 . . 119.8
C5 C6 C7 . . 121.0(2)
C5 C6 H6 . . 119.5
C7 C6 H6 . . 119.5
C6 C7 C2 . . 118.34(19)
C6 C7 C8 . . 117.20(18)
C2 C7 C8 . . 124.39(16)
C9 C8 C13 . . 118.04(18)
C9 C8 C7 . . 119.98(18)
C13 C8 C7 . . 121.57(17)
C10 C9 C8 . . 121.0(2)
C10 C9 H9 . . 119.5
C8 C9 H9 . . 119.5
C11 C10 C9 . . 120.6(2)
C11 C10 H10 . . 119.7
C9 C10 H10 . . 119.7
C10 C11 C12 . . 119.7(2)
C10 C11 H11 . . 120.2
C12 C11 H11 . . 120.1
C11 C12 C13 . . 120.0(2)
C11 C12 H12 . . 120.0
C13 C12 H12 . . 120.0
C12 C13 C8 . . 120.58(18)
C12 C13 C14 . . 117.91(17)
C8 C13 C14 . . 121.47(17)
O1 C14 O2 . . 123.80(18)
O1 C14 C13 . . 123.01(18)
O2 C14 C13 . . 113.16(16)
O7 C15 O8 . . 123.42(17)
O7 C15 C16 . . 117.43(16)
O8 C15 C16 . . 119.15(15)
C17 C16 C21 . . 119.64(18)
C17 C16 C15 . . 117.36(16)
C21 C16 C15 . . 123.00(17)
C18 C17 C16 . . 121.0(2)
C18 C17 H17 . . 119.5
C16 C17 H17 . . 119.5
C19 C18 C17 . . 119.5(2)
C19 C18 H18 . . 120.2
C17 C18 H18 . . 120.2
C18 C19 C20 . . 120.1(2)
C18 C19 H19 . . 120.0
C20 C19 H19 . . 120.0
C19 C20 C21 . . 121.6(2)
C19 C20 H20 . . 119.2
C21 C20 H20 . . 119.2
C20 C21 C16 . . 118.04(19)
C20 C21 C22 . . 117.58(18)
C16 C21 C22 . . 124.36(17)
C23 C22 C27 . . 118.17(19)
C23 C22 C21 . . 118.96(19)
C27 C22 C21 . . 122.36(17)
C24 C23 C22 . . 121.3(2)
C24 C23 H23 . . 119.4
C22 C23 H23 . . 119.4
C25 C24 C23 . . 120.1(2)
C25 C24 H24 . . 120.0
C23 C24 H24 . . 120.0
C24 C25 C26 . . 120.1(2)
C24 C25 H25 . . 119.9
C26 C25 H25 . . 119.9
C25 C26 C27 . . 120.0(2)
C25 C26 H26 . . 120.0
C27 C26 H26 . . 120.0
C26 C27 C22 . . 120.23(19)
C26 C27 C28 . . 118.23(19)
C22 C27 C28 . . 121.52(17)
O5 C28 O6 . . 123.39(19)
O5 C28 C27 . . 123.56(19)
O6 C28 C27 . . 113.03(16)

loop_
_geom_bond_atom_site_label_1
_geom_bond_atom_site_label_2
_geom_bond_site_symmetry_2
_geom_bond_distance
_geom_bond_publ_flag
Ba1 O1W . 2.6922(19) yes
Ba1 O7 . 2.7360(16) yes
Ba1 O4 . 2.7598(17) yes
Ba1 O7 2_545 2.7836(14) yes
Ba1 O1 . 2.8091(15) yes
Ba1 O5 . 2.8113(17) yes
Ba1 O4 2_545 2.8136(14) yes
Ba1 O2W . 2.8373(18) yes
Ba1 O1W 2 2.9144(15) yes
Ba1 Ba1 2 4.1386(17) yes
Ba1 Ba1 2_545 4.1386(17) ?
O1 C14 . 1.208(2) ?
O2 C14 . 1.315(2) ?
O2 H2 . 0.84(2) ?
O3 C1 . 1.267(2) ?
O4 C1 . 1.259(2) ?
O5 C28 . 1.206(2) ?
O6 C28 . 1.315(3) ?
O6 H6A . 0.853(10) ?
O7 C15 . 1.261(2) ?
O8 C15 . 1.266(2) ?
O1W H1A . 0.85(2) ?
O1W H1B . 0.85(2) ?
O2W H2A . 0.84(2) ?
O2W H2B . 0.85(2) ?
C1 C2 . 1.503(3) ?
C2 C3 . 1.391(3) ?
C2 C7 . 1.405(3) ?
C3 C4 . 1.386(3) ?
C3 H3 . 0.9500 ?
C4 C5 . 1.378(4) ?
C4 H4 . 0.9500 ?
C5 C6 . 1.382(4) ?
C5 H5 . 0.9500 ?
C6 C7 . 1.401(3) ?
C6 H6 . 0.9500 ?
C7 C8 . 1.494(3) ?
C8 C9 . 1.396(3) ?
C8 C13 . 1.400(3) ?
C9 C10 . 1.386(3) ?
C9 H9 . 0.9500 ?
C10 C11 . 1.374(4) ?
C10 H10 . 0.9500 ?
C11 C12 . 1.387(3) ?
C11 H11 . 0.9500 ?
C12 C13 . 1.396(3) ?
C12 H12 . 0.9500 ?
C13 C14 . 1.498(3) ?
C15 C16 . 1.499(3) ?
C16 C17 . 1.398(3) ?
C16 C21 . 1.401(3) ?
C17 C18 . 1.379(3) ?
C17 H17 . 0.9500 ?
C18 C19 . 1.377(4) ?
C18 H18 . 0.9500 ?
C19 C20 . 1.381(4) ?
C19 H19 . 0.9500 ?
C20 C21 . 1.395(3) ?
C20 H20 . 0.9500 ?
C21 C22 . 1.496(3) ?
C22 C23 . 1.392(3) ?
C22 C27 . 1.401(3) ?
C23 C24 . 1.384(4) ?
C23 H23 . 0.9500 ?
C24 C25 . 1.371(4) ?
C24 H24 . 0.9500 ?
C25 C26 . 1.387(4) ?
C25 H25 . 0.9500 ?
C26 C27 . 1.395(3) ?
C26 H26 . 0.9500 ?
C27 C28 . 1.497(3) ?

loop_
_geom_hbond_atom_site_label_D
_geom_hbond_atom_site_label_H
_geom_hbond_atom_site_label_A
_geom_hbond_site_symmetry_A
_geom_hbond_distance_DH
_geom_hbond_distance_HA
_geom_hbond_distance_DA
_geom_hbond_angle_DHA
O1W H1A O8 1_545 0.85(2) 1.91(2) 2.755(3) 173(3)
O1W H1B O3 1_545 0.85(2) 1.91(3) 2.753(3) 175(2)
O2 H2 O3 1_545 0.84(2) 1.84(2) 2.670(3) 170(2)
O6 H6A O8 1_545 0.85(2) 1.84(2) 2.677(3) 169(2)

loop_
_geom_torsion_atom_site_label_1
_geom_torsion_atom_site_label_2
_geom_torsion_atom_site_label_3
_geom_torsion_atom_site_label_4
_geom_torsion_site_symmetry_1
_geom_torsion_site_symmetry_4
_geom_torsion
O1W Ba1 O1 C14 . . 77.3(4)
O7 Ba1 O1 C14 . . -72.4(4)
O4 Ba1 O1 C14 . . -117.8(4)
O7 Ba1 O1 C14 2_545 . 150.5(4)
O5 Ba1 O1 C14 . . 16.3(4)
O4 Ba1 O1 C14 2_545 . 105.9(4)
O2W Ba1 O1 C14 . . -38.4(4)
O1W Ba1 O1 C14 2 . -163.3(4)
Ba1 Ba1 O1 C14 2 . -117.8(4)
Ba1 Ba1 O1 C14 2_545 . 115.2(4)
O1W Ba1 O4 C1 . . 51.19(16)
O7 Ba1 O4 C1 . . -120.93(14)
O7 Ba1 O4 C1 2_545 . 102.72(14)
O1 Ba1 O4 C1 . . 28.19(13)
O5 Ba1 O4 C1 . . -76.04(15)
O4 Ba1 O4 C1 2_545 . 166.86(13)
O2W Ba1 O4 C1 . . -44.64(14)
O1W Ba1 O4 C1 2 . 168.38(15)
Ba1 Ba1 O4 C1 2 . -151.87(16)
Ba1 Ba1 O4 C1 2_545 . 111.96(13)
O1W Ba1 O4 Ba1 . 2 -156.94(5)
O7 Ba1 O4 Ba1 . 2 30.94(4)
O7 Ba1 O4 Ba1 2_545 2 -105.41(5)
O1 Ba1 O4 Ba1 . 2 -179.95(5)
O5 Ba1 O4 Ba1 . 2 75.83(7)
O4 Ba1 O4 Ba1 2_545 2 -41.27(6)
O2W Ba1 O4 Ba1 . 2 107.23(6)
O1W Ba1 O4 Ba1 2 2 -39.75(4)
Ba1 Ba1 O4 Ba1 2_545 2 -96.18(4)
O1W Ba1 O5 C28 . . -76.5(4)
O7 Ba1 O5 C28 . . 117.2(4)
O4 Ba1 O5 C28 . . 71.6(4)
O7 Ba1 O5 C28 2_545 . -106.6(4)
O1 Ba1 O5 C28 . . -16.0(4)
O4 Ba1 O5 C28 2_545 . -150.2(4)
O2W Ba1 O5 C28 . . 39.0(4)
O1W Ba1 O5 C28 2 . 163.6(4)
Ba1 Ba1 O5 C28 2 . 118.0(4)
Ba1 Ba1 O5 C28 2_545 . -114.8(4)
O1W Ba1 O7 C15 . . -49.80(16)
O4 Ba1 O7 C15 . . 121.94(14)
O7 Ba1 O7 C15 2_545 . -166.66(13)
O1 Ba1 O7 C15 . . 77.52(15)
O5 Ba1 O7 C15 . . -27.73(13)
O4 Ba1 O7 C15 2_545 . -101.27(14)
O2W Ba1 O7 C15 . . 44.43(14)
O1W Ba1 O7 C15 2 . -166.67(14)
Ba1 Ba1 O7 C15 2 . 153.33(16)
Ba1 Ba1 O7 C15 2_545 . -112.06(13)
O1W Ba1 O7 Ba1 . 2 156.87(5)
O4 Ba1 O7 Ba1 . 2 -31.39(4)
O7 Ba1 O7 Ba1 2_545 2 40.01(6)
O1 Ba1 O7 Ba1 . 2 -75.82(7)
O5 Ba1 O7 Ba1 . 2 178.93(5)
O4 Ba1 O7 Ba1 2_545 2 105.40(5)
O2W Ba1 O7 Ba1 . 2 -108.90(6)
O1W Ba1 O7 Ba1 2 2 40.00(4)
Ba1 Ba1 O7 Ba1 2_545 2 94.61(4)
O7 Ba1 O1W Ba1 . 2_545 -96.41(7)
O4 Ba1 O1W Ba1 . 2_545 96.33(6)
O7 Ba1 O1W Ba1 2_545 2_545 39.75(4)
O1 Ba1 O1W Ba1 . 2_545 119.43(5)
O5 Ba1 O1W Ba1 . 2_545 -118.58(5)
O4 Ba1 O1W Ba1 2_545 2_545 -40.10(4)
O2W Ba1 O1W Ba1 . 2_545 -179.41(5)
O1W Ba1 O1W Ba1 2 2_545 0.330(16)
Ba1 Ba1 O1W Ba1 2 2_545 2.65(13)
Ba1 O4 C1 O3 . . 84.8(2)
Ba1 O4 C1 O3 2 . -55.2(2)
Ba1 O4 C1 C2 . . -95.76(17)
Ba1 O4 C1 C2 2 . 124.20(15)
O4 C1 C2 C3 . . -40.0(2)
O3 C1 C2 C3 . . 139.4(2)
O4 C1 C2 C7 . . 141.03(18)
O3 C1 C2 C7 . . -39.5(3)
C7 C2 C3 C4 . . 2.1(3)
C1 C2 C3 C4 . . -176.8(2)
C2 C3 C4 C5 . . -1.1(4)
C3 C4 C5 C6 . . -0.6(4)
C4 C5 C6 C7 . . 1.3(4)
C5 C6 C7 C2 . . -0.3(3)
C5 C6 C7 C8 . . -177.7(2)
C3 C2 C7 C6 . . -1.4(3)
C1 C2 C7 C6 . . 177.52(19)
C3 C2 C7 C8 . . 175.73(19)
C1 C2 C7 C8 . . -5.3(3)
C6 C7 C8 C9 . . -79.4(2)
C2 C7 C8 C9 . . 103.4(2)
C6 C7 C8 C13 . . 93.1(2)
C2 C7 C8 C13 . . -84.0(2)
C13 C8 C9 C10 . . 1.6(3)
C7 C8 C9 C10 . . 174.46(19)
C8 C9 C10 C11 . . -1.9(3)
C9 C10 C11 C12 . . -0.1(4)
C10 C11 C12 C13 . . 2.4(3)
C11 C12 C13 C8 . . -2.7(3)
C11 C12 C13 C14 . . 175.06(19)
C9 C8 C13 C12 . . 0.6(3)
C7 C8 C13 C12 . . -172.05(18)
C9 C8 C13 C14 . . -177.01(17)
C7 C8 C13 C14 . . 10.3(3)
Ba1 O1 C14 O2 . . -101.2(4)
Ba1 O1 C14 C13 . . 76.7(5)
C12 C13 C14 O1 . . -119.4(2)
C8 C13 C14 O1 . . 58.4(3)
C12 C13 C14 O2 . . 58.8(2)
C8 C13 C14 O2 . . -123.5(2)
Ba1 O7 C15 O8 . . -85.0(2)
Ba1 O7 C15 O8 2 . 57.0(2)
Ba1 O7 C15 C16 . . 95.12(17)
Ba1 O7 C15 C16 2 . -122.89(15)
O7 C15 C16 C17 . . 39.2(2)
O8 C15 C16 C17 . . -140.73(19)
O7 C15 C16 C21 . . -141.45(18)
O8 C15 C16 C21 . . 38.6(3)
C21 C16 C17 C18 . . -2.9(3)
C15 C16 C17 C18 . . 176.5(2)
C16 C17 C18 C19 . . 1.2(4)
C17 C18 C19 C20 . . 1.1(4)
C18 C19 C20 C21 . . -1.8(4)
C19 C20 C21 C16 . . 0.2(4)
C19 C20 C21 C22 . . 178.5(2)
C17 C16 C21 C20 . . 2.1(3)
C15 C16 C21 C20 . . -177.21(19)
C17 C16 C21 C22 . . -176.12(19)
C15 C16 C21 C22 . . 4.6(3)
C20 C21 C22 C23 . . 78.2(3)
C16 C21 C22 C23 . . -103.5(2)
C20 C21 C22 C27 . . -93.4(2)
C16 C21 C22 C27 . . 84.8(3)
C27 C22 C23 C24 . . -1.9(3)
C21 C22 C23 C24 . . -173.9(2)
C22 C23 C24 C25 . . 2.3(4)
C23 C24 C25 C26 . . 0.2(4)
C24 C25 C26 C27 . . -3.0(4)
C25 C26 C27 C22 . . 3.3(3)
C25 C26 C27 C28 . . -175.0(2)
C23 C22 C27 C26 . . -0.9(3)
C21 C22 C27 C26 . . 170.81(18)
C23 C22 C27 C28 . . 177.38(18)
C21 C22 C27 C28 . . -10.9(3)
Ba1 O5 C28 O6 . . 97.7(4)
Ba1 O5 C28 C27 . . -80.9(4)
C26 C27 C28 O5 . . 125.9(2)
C22 C27 C28 O5 . . -52.4(3)
C26 C27 C28 O6 . . -52.8(3)
C22 C27 C28 O6 . . 128.9(2)
